data_7701109
loop_
_publ_author_name
'Mencel, K.'
'Starynowicz, P.'
'Siczek, M.'
'Piecha-Bisiorek, A'
'Jakubas, R.'
'Medycki, W.'

_publ_section_title
;
 Symmetry breaking structural phase transitions, dielectric properties and
 molecular motions of formamidinium cations in 1D and 2D hybrid compounds:
 (NH<sub>2</sub>CHNH<sub>2</sub>)<sub>3</sub>[Bi<sub>2</sub>Cl<sub>9</sub>]
 and
 (NH<sub>2</sub>CHNH<sub>2</sub>)<sub>3</sub>[Bi<sub>2</sub>Br<sub>9</sub>].
;
_journal_issue 39
_journal_name_full 'Dalton transactions (Cambridge, England : 2003)'
_journal_page_first 14829
_journal_page_last 14838
_journal_paper_doi 10.1039/c9dt02916h
_journal_volume 48
_journal_year 2019
_chemical_formula_moiety 'Bi2 Br9, 3(C H5 N2)'
_chemical_formula_sum 'C12 H60 Bi8 Br36 N24'
_chemical_formula_weight 5089.44
_space_group_crystal_system monoclinic
_space_group_IT_number 14
_space_group_name_Hall '-P 2ybc'
_space_group_name_H-M_alt 'P 1 21/c 1'
_symmetry_space_group_name_Hall '-P 2ybc'
_symmetry_space_group_name_H-M 'P 1 21/c 1'
_atom_sites_solution_hydrogens geom
_audit_creation_method SHELXL-2018/1
_audit_update_record
;
2019-06-04 deposited with the CCDC.    2019-09-09 downloaded from the CCDC.
;
_cell_angle_alpha 90
_cell_angle_beta 97.96(3)
_cell_angle_gamma 90
_cell_formula_units_Z 1
_cell_length_a 14.512(5)
_cell_length_b 8.525(3)
_cell_length_c 19.444(7)
_cell_measurement_reflns_used 1224
_cell_measurement_temperature 170(2)
_cell_measurement_theta_max 25.47
_cell_measurement_theta_min 3.15
_cell_volume 2382.3(15)
_computing_cell_refinement 'CrysAlisPro 1.171.40.8b (Rigaku OD, 2018)'
_computing_data_collection 'CrysAlisCCD '
_computing_data_reduction 'CrysAlisPro 1.171.40.8b (Rigaku OD, 2018)'
_computing_structure_refinement 'SHELXL-2018/1 (Sheldrick, 2018)'
_computing_structure_solution 'SHELXS (Sheldrick, 2018)'
_diffrn_ambient_temperature 170(2)
_diffrn_measured_fraction_theta_full 0.959
_diffrn_measured_fraction_theta_max 0.942
_diffrn_measurement_device_type 'KUMA KM4 with Sapphire CCD detector'
_diffrn_measurement_method /w
_diffrn_radiation_type MoK\a
_diffrn_radiation_wavelength 0.71073
_diffrn_reflns_av_R_equivalents 0.1345
_diffrn_reflns_av_unetI/netI 0.1786
_diffrn_reflns_Laue_measured_fraction_full 0.959
_diffrn_reflns_Laue_measured_fraction_max 0.942
_diffrn_reflns_limit_h_max 15
_diffrn_reflns_limit_h_min -18
_diffrn_reflns_limit_k_max 11
_diffrn_reflns_limit_k_min -10
_diffrn_reflns_limit_l_max 20
_diffrn_reflns_limit_l_min -25
_diffrn_reflns_number 11931
_diffrn_reflns_point_group_measured_fraction_full 0.959
_diffrn_reflns_point_group_measured_fraction_max 0.942
_diffrn_reflns_theta_full 25.000
_diffrn_reflns_theta_max 27.495
_diffrn_reflns_theta_min 2.902
_exptl_absorpt_coefficient_mu 29.847
_exptl_absorpt_correction_T_max 0.184
_exptl_absorpt_correction_T_min 0.051
_exptl_absorpt_correction_type analytical
_exptl_absorpt_process_details
;
CrysAlisPro 1.171.40.8b (Rigaku Oxford Diffraction, 2018)
Analytical numeric absorption correction using a multifaceted crystal
            model based on expressions derived by R.C. Clark & J.S. Reid.
(Clark, R. C. & Reid, J. S. (1995). Acta Cryst. A51, 887-897)
Empirical absorption correction using spherical harmonics,
 implemented in SCALE3 ABSPACK scaling algorithm.
;
_exptl_crystal_colour yellow
_exptl_crystal_density_diffrn 3.547
_exptl_crystal_description block
_exptl_crystal_F_000 2224
_exptl_crystal_size_max 0.16
_exptl_crystal_size_mid 0.14
_exptl_crystal_size_min 0.07
_refine_diff_density_max 7.389
_refine_diff_density_min -2.729
_refine_diff_density_rms 0.666
_refine_ls_extinction_method none
_refine_ls_goodness_of_fit_ref 1.042
_refine_ls_hydrogen_treatment constr
_refine_ls_matrix_type full
_refine_ls_number_parameters 166
_refine_ls_number_reflns 5146
_refine_ls_number_restraints 0
_refine_ls_restrained_S_all 1.042
_refine_ls_R_factor_all 0.2111
_refine_ls_R_factor_gt 0.1187
_refine_ls_shift/su_max 0.000
_refine_ls_shift/su_mean 0.000
_refine_ls_structure_factor_coef Fsqd
_refine_ls_weighting_details 'w=1/[\s^2^(Fo^2^)+(0.1378P)^2^] where P=(Fo^2^+2Fc^2^)/3'
_refine_ls_weighting_scheme calc
_refine_ls_wR_factor_gt 0.2719
_refine_ls_wR_factor_ref 0.3218
_reflns_Friedel_coverage 0.000
_reflns_number_gt 2520
_reflns_number_total 5146
_reflns_threshold_expression 'I > 2\s(I)'
_cod_data_source_file c9dt02916h3.cif
_cod_data_source_block forbbibr1a
_cod_depositor_comments 'Adding full bibliography for 7701109--7701113.cif.'
_cod_database_code 7701109
_shelx_shelxl_version_number 2018/1
_shelx_space_group_comment
;
The symmetry employed for this shelxl refinement is uniquely defined
by the following loop, which should always be used as a source of
symmetry information in preference to the above space-group names.
They are only intended as comments.
;

loop_
_symmetry_equiv_pos_as_xyz
'x, y, z'
'-x, y+1/2, -z+1/2'
'-x, -y, -z'
'x, -y-1/2, z-1/2'

loop_
_atom_site_label
_atom_site_type_symbol
_atom_site_fract_x
_atom_site_fract_y
_atom_site_fract_z
_atom_site_U_iso_or_equiv
_atom_site_adp_type
_atom_site_occupancy
_atom_site_site_symmetry_order
_atom_site_calc_flag
_atom_site_refinement_flags_posn
_atom_site_refinement_flags_adp
Bi1 Bi 0.40795(9) 0.14943(16) 0.16299(8) 0.0308(4) Uani 1 1 d . .
Bi2 Bi 0.09191(10) 0.05401(16) 0.34131(8) 0.0324(4) Uani 1 1 d . .
Br3 Br 0.5543(3) 0.2052(5) 0.0936(2) 0.0405(10) Uani 1 1 d . .
Br4 Br 0.3387(3) -0.0787(4) 0.0691(2) 0.0418(10) Uani 1 1 d . .
Br5 Br 0.3032(3) 0.3750(4) 0.0900(2) 0.0397(10) Uani 1 1 d . .
Br6 Br 0.4793(3) 0.3927(4) 0.2625(2) 0.0453(11) Uani 1 1 d . .
Br7 Br 0.1968(3) -0.1378(5) 0.4293(2) 0.0423(10) Uani 1 1 d . .
Br8 Br 0.2552(3) 0.0851(5) 0.2546(2) 0.0427(11) Uani 1 1 d . .
Br9 Br -0.0601(3) 0.0351(6) 0.4063(2) 0.0522(12) Uani 1 1 d . .
Br10 Br 0.1526(3) 0.3247(5) 0.4190(2) 0.0473(11) Uani 1 1 d . .
Br11 Br 0.0205(3) -0.2115(5) 0.2594(3) 0.0552(13) Uani 1 1 d . .
C3 C 0.250(3) -0.375(5) 0.264(2) 0.044(10) Uiso 1 1 d . .
H3 H 0.244733 -0.309049 0.302675 0.053 Uiso 1 1 calc R U
C4 C 0.409(3) 0.172(4) 0.4253(19) 0.033(9) Uiso 1 1 d . .
H4 H 0.360018 0.100402 0.429221 0.040 Uiso 1 1 calc R U
N1 N 0.277(3) -0.315(4) 0.214(2) 0.064(12) Uani 1 1 d . .
H1A H 0.282975 -0.371795 0.177378 0.077 Uiso 1 1 calc R U
H1B H 0.291366 -0.214748 0.215196 0.077 Uiso 1 1 calc R U
N2 N 0.488(3) 0.103(5) 0.412(2) 0.072(13) Uani 1 1 d . .
H2A H 0.537414 0.160511 0.407105 0.087 Uiso 1 1 calc R U
H2B H 0.490629 0.000454 0.407223 0.087 Uiso 1 1 calc R U
N3 N 0.388(3) 0.308(4) 0.4336(19) 0.058(11) Uani 1 1 d . .
H3A H 0.428666 0.383553 0.430963 0.070 Uiso 1 1 calc R U
H3B H 0.331398 0.331721 0.442341 0.070 Uiso 1 1 calc R U
N4 N 0.228(2) -0.510(4) 0.270(3) 0.085(16) Uani 1 1 d . .
H4A H 0.231724 -0.575562 0.235235 0.102 Uiso 1 1 calc R U
H4B H 0.208978 -0.542642 0.308077 0.102 Uiso 1 1 calc R U
N5 N 0.079(4) 0.140(6) 0.087(3) 0.14(3) Uani 1 1 d . .
H5A H 0.095828 0.184792 0.049874 0.170 Uiso 1 1 calc R U
H5B H 0.060278 0.197683 0.119837 0.170 Uiso 1 1 calc R U
N6 N 0.104(3) -0.093(5) 0.057(4) 0.13(3) Uani 1 1 d . .
H6A H 0.123437 -0.071823 0.016636 0.153 Uiso 1 1 calc R U
H6B H 0.101579 -0.191016 0.070528 0.153 Uiso 1 1 calc R U
C19 C 0.082(5) 0.012(11) 0.092(4) 0.12(3) Uiso 1 1 d . .
H19 H 0.062551 -0.024286 0.134282 0.143 Uiso 1 1 calc R U

loop_
_atom_site_aniso_label
_atom_site_aniso_U_11
_atom_site_aniso_U_22
_atom_site_aniso_U_33
_atom_site_aniso_U_23
_atom_site_aniso_U_13
_atom_site_aniso_U_12
Bi1 0.0242(7) 0.0261(7) 0.0416(9) -0.0007(6) 0.0026(6) 0.0007(6)
Bi2 0.0252(7) 0.0275(7) 0.0434(9) -0.0005(6) 0.0007(6) -0.0004(6)
Br3 0.033(2) 0.039(2) 0.050(3) 0.0061(19) 0.0108(18) 0.0005(17)
Br4 0.047(3) 0.030(2) 0.046(3) -0.0058(17) -0.0034(19) 0.0010(17)
Br5 0.031(2) 0.034(2) 0.053(3) 0.0021(18) 0.0000(18) 0.0067(16)
Br6 0.043(2) 0.034(2) 0.056(3) -0.0139(19) -0.005(2) -0.0070(17)
Br7 0.033(2) 0.042(2) 0.050(3) 0.0057(19) -0.0018(18) 0.0041(18)
Br8 0.033(2) 0.042(2) 0.055(3) -0.0069(19) 0.014(2) -0.0025(17)
Br9 0.032(2) 0.064(3) 0.063(3) 0.006(2) 0.016(2) -0.003(2)
Br10 0.040(2) 0.035(2) 0.065(3) -0.012(2) -0.001(2) -0.0022(18)
Br11 0.045(3) 0.045(3) 0.071(3) -0.023(2) -0.009(2) 0.001(2)
N1 0.12(4) 0.013(16) 0.06(3) 0.009(16) 0.03(2) 0.020(19)
N2 0.06(3) 0.06(3) 0.09(3) 0.01(2) -0.01(2) -0.01(2)
N3 0.06(3) 0.04(2) 0.07(3) -0.019(19) 0.02(2) 0.007(18)
N4 0.04(2) 0.04(2) 0.18(5) 0.04(3) 0.01(3) 0.000(18)
N5 0.21(7) 0.05(3) 0.14(5) 0.04(3) -0.05(5) -0.02(4)
N6 0.07(3) 0.06(3) 0.28(8) 0.08(4) 0.10(4) 0.05(2)

loop_
_atom_type_symbol
_atom_type_description
_atom_type_scat_dispersion_real
_atom_type_scat_dispersion_imag
_atom_type_scat_source
C C 0.0033 0.0016 'International Tables Vol C Tables 4.2.6.8 and 6.1.1.4'
H H 0.0000 0.0000 'International Tables Vol C Tables 4.2.6.8 and 6.1.1.4'
N N 0.0061 0.0033 'International Tables Vol C Tables 4.2.6.8 and 6.1.1.4'
Br Br -0.2901 2.4595 'International Tables Vol C Tables 4.2.6.8 and 6.1.1.4'
Bi Bi -4.1077 10.2566 'International Tables Vol C Tables 4.2.6.8 and 6.1.1.4'

loop_
_geom_angle_atom_site_label_1
_geom_angle_atom_site_label_2
_geom_angle_atom_site_label_3
_geom_angle
_geom_angle_site_symmetry_1
_geom_angle_site_symmetry_3
_geom_angle_publ_flag
Br3 Bi1 Br5 92.06(13) . . yes
Br3 Bi1 Br4 91.89(14) . . yes
Br5 Bi1 Br4 91.53(13) . . yes
Br3 Bi1 Br6 88.56(13) . . yes
Br5 Bi1 Br6 88.01(13) . . yes
Br4 Bi1 Br6 179.38(14) . . yes
Br3 Bi1 Br6 87.46(13) . 2_645 yes
Br5 Bi1 Br6 177.41(13) . 2_645 yes
Br4 Bi1 Br6 85.95(12) . 2_645 yes
Br6 Bi1 Br6 94.51(5) . 2_645 yes
Br3 Bi1 Br8 174.52(13) . . yes
Br5 Bi1 Br8 91.87(12) . . yes
Br4 Bi1 Br8 91.82(13) . . yes
Br6 Bi1 Br8 87.77(12) . . yes
Br6 Bi1 Br8 88.78(12) 2_645 . yes
Br7 Bi2 Br9 95.37(15) . . yes
Br7 Bi2 Br10 92.82(13) . . yes
Br9 Bi2 Br10 90.72(15) . . yes
Br7 Bi2 Br11 90.13(13) . . yes
Br9 Bi2 Br11 87.55(15) . . yes
Br10 Bi2 Br11 176.71(13) . . yes
Br7 Bi2 Br11 176.91(13) . 2 yes
Br9 Bi2 Br11 86.64(14) . 2 yes
Br10 Bi2 Br11 84.80(13) . 2 yes
Br11 Bi2 Br11 92.29(5) . 2 yes
Br7 Bi2 Br8 89.43(13) . . yes
Br9 Bi2 Br8 174.84(14) . . yes
Br10 Bi2 Br8 90.92(13) . . yes
Br11 Bi2 Br8 90.56(13) . . yes
Br11 Bi2 Br8 88.64(13) 2 . yes
Bi1 Br6 Bi1 163.88(18) . 2_655 yes
Bi1 Br8 Bi2 173.91(15) . . yes
Bi2 Br11 Bi2 167.11(17) . 2_545 yes
N4 C3 N1 127(5) . . ?
N4 C3 H3 116.7 . . ?
N1 C3 H3 116.7 . . ?
N3 C4 N2 133(4) . . ?
N3 C4 H4 113.5 . . ?
N2 C4 H4 113.5 . . ?
C3 N1 H1A 120.0 . . ?
C3 N1 H1B 120.0 . . ?
H1A N1 H1B 120.0 . . ?
C4 N2 H2A 120.0 . . ?
C4 N2 H2B 120.0 . . ?
H2A N2 H2B 120.0 . . ?
C4 N3 H3A 120.0 . . ?
C4 N3 H3B 120.0 . . ?
H3A N3 H3B 120.0 . . ?
C3 N4 H4A 120.0 . . ?
C3 N4 H4B 120.0 . . ?
H4A N4 H4B 120.0 . . ?
C19 N5 H5A 120.0 . . ?
C19 N5 H5B 120.0 . . ?
H5A N5 H5B 120.0 . . ?
C19 N6 H6A 120.0 . . ?
C19 N6 H6B 120.0 . . ?
H6A N6 H6B 120.0 . . ?
N5 C19 N6 134(9) . . ?
N5 C19 H19 113.0 . . ?
N6 C19 H19 113.0 . . ?

loop_
_geom_bond_atom_site_label_1
_geom_bond_atom_site_label_2
_geom_bond_distance
_geom_bond_site_symmetry_2
_geom_bond_publ_flag
Bi1 Br3 2.711(4) . yes
Bi1 Br5 2.725(4) . yes
Bi1 Br4 2.760(4) . yes
Bi1 Br6 2.926(4) . yes
Bi1 Br6 2.985(4) 2_645 yes
Bi1 Br8 3.079(4) . yes
Bi2 Br7 2.682(4) . yes
Bi2 Br9 2.695(4) . yes
Bi2 Br10 2.831(4) . yes
Bi2 Br11 2.877(4) . yes
Bi2 Br11 3.100(4) 2 yes
Bi2 Br8 3.104(4) . yes
C3 N4 1.20(5) . ?
C3 N1 1.21(5) . ?
C3 H3 0.9500 . ?
C4 N3 1.22(4) . ?
C4 N2 1.35(5) . ?
C4 H4 0.9500 . ?
N1 H1A 0.8800 . ?
N1 H1B 0.8800 . ?
N2 H2A 0.8800 . ?
N2 H2B 0.8800 . ?
N3 H3A 0.8800 . ?
N3 H3B 0.8800 . ?
N4 H4A 0.8800 . ?
N4 H4B 0.8800 . ?
N5 C19 1.10(8) . ?
N5 H5A 0.8800 . ?
N5 H5B 0.8800 . ?
N6 C19 1.20(8) . ?
N6 H6A 0.8800 . ?
N6 H6B 0.8800 . ?
C19 H19 0.9500 . ?

loop_
_geom_hbond_atom_site_label_D
_geom_hbond_atom_site_label_H
_geom_hbond_atom_site_label_A
_geom_hbond_distance_DH
_geom_hbond_distance_HA
_geom_hbond_distance_DA
_geom_hbond_angle_DHA
_geom_hbond_site_symmetry_A
_geom_hbond_publ_flag
C3 H3 Br7 0.95 3.02 3.96(4) 168.9 . yes
C4 H4 Br7 0.95 3.12 4.07(4) 175.5 . yes
N1 H1A Br5 0.88 2.79 3.64(3) 162.4 1_545 yes
N1 H1B Br8 0.88 2.74 3.52(3) 149.2 . yes
N2 H2A Br4 0.88 2.86 3.68(4) 156.6 2_655 yes
N2 H2B Br3 0.88 2.60 3.45(4) 161.8 2_645 yes
N3 H3A Br3 0.88 2.80 3.54(4) 143.0 2_655 yes
N3 H3B Br10 0.88 2.57 3.39(4) 154.4 . yes
N4 H4A Br8 0.88 2.93 3.49(4) 123.4 1_545 yes
N4 H4B Br10 0.88 2.66 3.54(4) 173.5 1_545 yes
N5 H5A Br10 0.88 2.78 3.59(6) 152.5 4_565 yes
N5 H5B Br9 0.88 2.92 3.38(5) 114.7 2 yes
N5 H5B Br11 0.88 2.87 3.72(7) 161.4 2 yes
N6 H6A Br10 0.88 2.91 3.66(5) 145.0 4_565 yes
N6 H6B Br9 0.88 2.47 3.33(4) 167.4 2_545 yes
C19 H19 Br11 0.95 3.04 3.97(9) 166.5 . yes
